data_7039200
loop_
_publ_author_name
'Switlicka-Olszewska, Anna'
'Palion-Gazda, Joanna'
'Klemens, Tomasz'
'Machura, Barbara'
'Vallejo, Julia'
'Cano, Joan'
'Lloret, Francesc'
'Julve, Miguel'

_publ_section_title
;
 Single-ion magnet behaviour in mononuclear and two-dimensional
 dicyanamide-containing cobalt(ii) complexes.
;
_journal_issue 25
_journal_name_full 'Dalton transactions (Cambridge, England : 2003)'
_journal_page_first 10181
_journal_page_last 10193
_journal_paper_doi 10.1039/c6dt01160h
_journal_volume 45
_journal_year 2016
_chemical_formula_moiety 'C26 H24 Co N10'
_chemical_formula_sum 'C26 H24 Co N10'
_chemical_formula_weight 535.48
_space_group_crystal_system monoclinic
_space_group_IT_number 14
_space_group_name_Hall '-P 2yn'
_space_group_name_H-M_alt 'P 1 21/n 1'
_symmetry_space_group_name_Hall '-P 2yn'
_symmetry_space_group_name_H-M 'P 1 21/n 1'
_atom_sites_solution_hydrogens geom
_audit_creation_method SHELXL-2014/6
_audit_update_record
;
2015-10-20 deposited with the CCDC.
2016-05-05 downloaded from the CCDC.
;
_cell_angle_alpha 90
_cell_angle_beta 107.706(6)
_cell_angle_gamma 90
_cell_formula_units_Z 4
_cell_length_a 11.7248(6)
_cell_length_b 12.8927(6)
_cell_length_c 17.6625(10)
_cell_measurement_reflns_used 5135
_cell_measurement_temperature 295(2)
_cell_measurement_theta_max 28.8660
_cell_measurement_theta_min 3.7110
_cell_volume 2543.5(2)
_computing_cell_refinement 'CrysAlis RED v. 1.163 (UNIL IC & KUMA 2000)'
_computing_data_collection 'CrysAlis CCD v. 1.163 (UNIL IC & KUMA 2000)'
_computing_data_reduction 'CrysAlis RED v. 1.163 (UNIL IC & KUMA 2000)'
_computing_structure_refinement 'SHELXL-2014/6 (Sheldrick, 2014)'
_computing_structure_solution 'SHELXS-97 (Sheldrick, 1990)'
_diffrn_ambient_temperature 295(2)
_diffrn_measured_fraction_theta_full 0.977
_diffrn_measured_fraction_theta_max 0.998
_diffrn_measurement_device_type 'Oxford Diffraction Gemini A Ultra'
_diffrn_radiation_type MoK\a
_diffrn_radiation_wavelength 0.71073
_diffrn_reflns_av_R_equivalents 0.0392
_diffrn_reflns_av_unetI/netI 0.0346
_diffrn_reflns_Laue_measured_fraction_full 0.977
_diffrn_reflns_Laue_measured_fraction_max 0.998
_diffrn_reflns_limit_h_max 13
_diffrn_reflns_limit_h_min -13
_diffrn_reflns_limit_k_max 15
_diffrn_reflns_limit_k_min -15
_diffrn_reflns_limit_l_max 21
_diffrn_reflns_limit_l_min -21
_diffrn_reflns_number 19321
_diffrn_reflns_point_group_measured_fraction_full 0.977
_diffrn_reflns_point_group_measured_fraction_max 0.998
_diffrn_reflns_theta_full 25.242
_diffrn_reflns_theta_max 25.050
_diffrn_reflns_theta_min 3.384
_exptl_absorpt_coefficient_mu 0.711
_exptl_absorpt_correction_T_max 1.00000
_exptl_absorpt_correction_T_min 0.78938
_exptl_absorpt_correction_type multi-scan
_exptl_absorpt_process_details 'Blessing, Acta Cryst. A51 (1995) 33-38'
_exptl_crystal_colour pink
_exptl_crystal_density_diffrn 1.398
_exptl_crystal_description prism
_exptl_crystal_F_000 1108
_exptl_crystal_size_max 0.156
_exptl_crystal_size_mid 0.139
_exptl_crystal_size_min 0.112
_refine_diff_density_max 1.353
_refine_diff_density_min -0.315
_refine_diff_density_rms 0.098
_refine_ls_extinction_method none
_refine_ls_goodness_of_fit_ref 1.075
_refine_ls_hydrogen_treatment constr
_refine_ls_matrix_type full
_refine_ls_number_parameters 336
_refine_ls_number_reflns 4494
_refine_ls_number_restraints 0
_refine_ls_restrained_S_all 1.075
_refine_ls_R_factor_all 0.0920
_refine_ls_R_factor_gt 0.0602
_refine_ls_shift/su_max 0.000
_refine_ls_shift/su_mean 0.000
_refine_ls_structure_factor_coef Fsqd
_refine_ls_weighting_details 'w=1/[\s^2^(Fo^2^)+(0.1186P)^2^+0.0090P] where P=(Fo^2^+2Fc^2^)/3'
_refine_ls_weighting_scheme calc
_refine_ls_wR_factor_gt 0.1786
_refine_ls_wR_factor_ref 0.1997
_reflns_Friedel_coverage 0.000
_reflns_number_gt 2801
_reflns_number_total 4494
_reflns_threshold_expression 'I > 2\s(I)'
_cod_data_source_file c6dt01160h2.cif
_cod_data_source_block A1
_cod_depositor_comments 'Adding full bibliography for 7039197--7039200.cif.'
_cod_database_code 7039200
_shelx_space_group_comment
;
The symmetry employed for this shelxl refinement is uniquely defined
by the following loop, which should always be used as a source of
symmetry information in preference to the above space-group names.
They are only intended as comments.
;
_shelxl_version_number 2014/6

loop_
_space_group_symop_operation_xyz
'x, y, z'
'-x+1/2, y+1/2, -z+1/2'
'-x, -y, -z'
'x-1/2, -y-1/2, z-1/2'

loop_
_atom_site_label
_atom_site_type_symbol
_atom_site_fract_x
_atom_site_fract_y
_atom_site_fract_z
_atom_site_U_iso_or_equiv
_atom_site_adp_type
_atom_site_occupancy
_atom_site_site_symmetry_order
_atom_site_calc_flag
_atom_site_refinement_flags_posn
_atom_site_refinement_flags_adp
Co1 Co -0.00001(3) 0.49879(2) 0.24964(2) 0.0218(2) Uani 1 1 d . .
N1 N 0.0677(3) 0.4757(2) 0.37635(17) 0.0303(7) Uani 1 1 d . .
N2 N 0.1484(3) 0.4791(3) 0.50649(19) 0.0381(8) Uani 1 1 d . .
N3 N -0.0685(3) 0.5149(2) 0.12189(18) 0.0321(7) Uani 1 1 d . .
N4 N -0.1553(3) 0.4964(2) -0.0063(2) 0.0456(10) Uani 1 1 d . .
N94 N 0.1133(3) 0.3754(2) 0.23702(18) 0.0369(7) Uani 1 1 d . .
N95 N 0.2778(4) 0.7488(3) 0.3148(2) 0.0781(14) Uani 1 1 d . .
N96 N 0.1382(3) 0.6108(2) 0.25428(17) 0.0343(7) Uani 1 1 d . .
N97 N -0.1430(3) 0.3912(2) 0.24306(18) 0.0372(7) Uani 1 1 d . .
N99 N -0.1078(3) 0.6268(2) 0.26487(18) 0.0356(7) Uani 1 1 d . .
N98 N -0.1992(4) 0.7668(3) 0.3186(2) 0.0751(13) Uani 1 1 d . .
C1 C 0.0738(3) 0.3763(3) 0.4068(2) 0.0393(9) Uani 1 1 d . .
H1 H 0.0473 0.3169 0.3767 0.047 Uiso 1 1 calc R U
C2 C 0.1234(3) 0.3778(3) 0.4860(2) 0.0427(9) Uani 1 1 d . .
H2 H 0.1379 0.3210 0.5202 0.051 Uiso 1 1 calc R U
C3 C 0.1139(3) 0.5365(3) 0.4383(2) 0.0317(8) Uani 1 1 d . .
C4 C 0.1279(4) 0.6514(3) 0.4377(2) 0.0494(11) Uani 1 1 d . .
H4A H 0.2101 0.6682 0.4443 0.074 Uiso 1 1 calc R U
H4B H 0.1044 0.6812 0.4805 0.074 Uiso 1 1 calc R U
H4C H 0.0784 0.6787 0.3881 0.074 Uiso 1 1 calc R U
C5 C 0.2096(4) 0.5173(4) 0.5865(2) 0.0523(11) Uani 1 1 d . .
H5A H 0.1953 0.4696 0.6251 0.063 Uiso 1 1 calc R U
H5B H 0.1764 0.5841 0.5938 0.063 Uiso 1 1 calc R U
C6 C 0.3425(4) 0.5283(3) 0.6012(2) 0.0461(10) Uani 1 1 d . .
C7 C 0.4034(5) 0.6088(4) 0.6415(4) 0.101(2) Uani 1 1 d . .
H7 H 0.3624 0.6592 0.6605 0.121 Uiso 1 1 calc R U
C8 C 0.5261(6) 0.6196(5) 0.6558(5) 0.134(3) Uani 1 1 d . .
H8 H 0.5643 0.6789 0.6812 0.161 Uiso 1 1 calc R U
C9 C 0.5893(5) 0.5471(5) 0.6341(4) 0.100(2) Uani 1 1 d . .
H9 H 0.6715 0.5548 0.6443 0.120 Uiso 1 1 calc R U
C10 C 0.5322(5) 0.4608(6) 0.5965(4) 0.119(3) Uani 1 1 d . .
H10 H 0.5754 0.4083 0.5817 0.143 Uiso 1 1 calc R U
C11 C 0.4090(5) 0.4514(4) 0.5805(4) 0.097(2) Uani 1 1 d . .
H11 H 0.3707 0.3920 0.5554 0.116 Uiso 1 1 calc R U
C12 C -0.0934(3) 0.6110(3) 0.0876(2) 0.0440(10) Uani 1 1 d . .
H12 H -0.0754 0.6740 0.1143 0.053 Uiso 1 1 calc R U
C13 C -0.1482(4) 0.5996(3) 0.0093(2) 0.0535(11) Uani 1 1 d . .
H13 H -0.1760 0.6526 -0.0274 0.064 Uiso 1 1 calc R U
C14 C -0.1071(3) 0.4475(3) 0.0628(2) 0.0367(9) Uani 1 1 d . .
C15 C -0.0987(4) 0.3316(3) 0.0688(3) 0.0533(11) Uani 1 1 d . .
H15A H -0.0487 0.3066 0.0386 0.080 Uiso 1 1 calc R U
H15B H -0.1773 0.3021 0.0480 0.080 Uiso 1 1 calc R U
H15C H -0.0649 0.3118 0.1234 0.080 Uiso 1 1 calc R U
C16 C -0.2153(4) 0.4488(4) -0.0839(2) 0.0640(13) Uani 1 1 d . .
H16A H -0.1771 0.3831 -0.0875 0.077 Uiso 1 1 calc R U
H16B H -0.2053 0.4936 -0.1256 0.077 Uiso 1 1 calc R U
C17 C -0.3480(4) 0.4305(4) -0.0978(3) 0.0651(14) Uani 1 1 d . .
C18 C -0.4228(5) 0.4219(5) -0.1711(3) 0.0944(19) Uani 1 1 d . .
H18 H -0.3923 0.4252 -0.2139 0.113 Uiso 1 1 calc R U
C19 C -0.5451(6) 0.4082(6) -0.1857(4) 0.123(3) Uani 1 1 d . .
H19 H -0.5954 0.4081 -0.2378 0.148 Uiso 1 1 calc R U
C20 C -0.5903(6) 0.3955(6) -0.1275(5) 0.114(2) Uani 1 1 d . .
H20 H -0.6729 0.3924 -0.1383 0.137 Uiso 1 1 calc R U
C21 C -0.5192(5) 0.3868(4) -0.0523(4) 0.0844(16) Uani 1 1 d . .
H21 H -0.5510 0.3697 -0.0117 0.101 Uiso 1 1 calc R U
C22 C -0.3957(4) 0.4039(4) -0.0359(3) 0.0756(14) Uani 1 1 d . .
H22 H -0.3451 0.3978 0.0158 0.091 Uiso 1 1 calc R U
C96 C 0.1674(3) 0.3134(3) 0.2186(2) 0.0388(9) Uani 1 1 d . .
C97 C 0.2049(3) 0.6760(3) 0.2768(2) 0.0385(9) Uani 1 1 d . .
C98 C -0.2172(3) 0.3308(3) 0.2184(2) 0.0391(9) Uani 1 1 d . .
C99 C -0.1545(3) 0.6943(3) 0.2851(2) 0.0361(9) Uani 1 1 d . .

loop_
_atom_site_aniso_label
_atom_site_aniso_U_11
_atom_site_aniso_U_22
_atom_site_aniso_U_33
_atom_site_aniso_U_23
_atom_site_aniso_U_13
_atom_site_aniso_U_12
Co1 0.0169(3) 0.0155(3) 0.0328(4) -0.00134(15) 0.0072(2) -0.00045(14)
N1 0.0236(16) 0.0286(13) 0.0379(17) 0.0015(13) 0.0082(13) -0.0029(12)
N2 0.0295(18) 0.0540(18) 0.0309(17) 0.0044(15) 0.0093(14) -0.0043(15)
N3 0.0247(17) 0.0370(16) 0.0330(17) 0.0007(13) 0.0065(14) -0.0016(12)
N4 0.033(2) 0.071(3) 0.0320(19) 0.0001(15) 0.0087(16) 0.0043(15)
N94 0.0339(17) 0.0274(16) 0.0470(18) -0.0032(14) 0.0088(14) 0.0106(14)
N95 0.095(3) 0.091(3) 0.048(2) -0.005(2) 0.020(2) -0.065(3)
N96 0.0335(16) 0.0337(16) 0.0368(17) -0.0003(13) 0.0126(13) -0.0098(14)
N97 0.0369(17) 0.0337(16) 0.0414(17) -0.0019(14) 0.0128(14) -0.0120(15)
N99 0.0325(16) 0.0276(15) 0.0483(18) -0.0002(14) 0.0145(14) 0.0084(13)
N98 0.091(3) 0.084(3) 0.042(2) -0.0016(19) 0.008(2) 0.066(2)
C1 0.036(2) 0.0317(19) 0.046(2) 0.0020(16) 0.0058(17) -0.0019(16)
C2 0.042(2) 0.043(2) 0.045(2) 0.0142(18) 0.0144(18) 0.0037(17)
C3 0.0279(18) 0.0359(19) 0.033(2) -0.0062(17) 0.0119(15) -0.0069(16)
C4 0.065(3) 0.040(2) 0.051(2) -0.0094(18) 0.029(2) -0.018(2)
C5 0.049(3) 0.074(3) 0.032(2) -0.0023(19) 0.0100(19) -0.006(2)
C6 0.042(2) 0.051(2) 0.038(2) 0.0027(19) 0.0012(18) -0.001(2)
C7 0.065(4) 0.062(3) 0.163(6) -0.050(4) 0.017(4) -0.009(3)
C8 0.054(4) 0.071(4) 0.238(9) -0.036(5) -0.014(5) -0.021(3)
C9 0.045(3) 0.096(4) 0.129(5) 0.007(4) -0.017(3) -0.013(3)
C10 0.060(4) 0.118(5) 0.164(7) -0.034(5) 0.009(4) 0.010(4)
C11 0.066(4) 0.071(4) 0.140(5) -0.029(3) 0.011(4) -0.006(3)
C12 0.043(2) 0.041(2) 0.047(2) 0.0104(18) 0.0130(19) 0.0063(18)
C13 0.047(2) 0.067(3) 0.045(2) 0.024(2) 0.014(2) 0.018(2)
C14 0.0266(19) 0.046(2) 0.039(2) -0.0039(18) 0.0120(16) -0.0054(17)
C15 0.063(3) 0.049(2) 0.051(2) -0.0181(19) 0.021(2) -0.016(2)
C16 0.044(3) 0.107(4) 0.040(2) -0.010(2) 0.0093(19) 0.007(3)
C17 0.041(3) 0.108(4) 0.041(2) -0.011(3) 0.004(2) 0.008(2)
C18 0.068(4) 0.143(5) 0.068(3) -0.012(3) 0.013(3) -0.026(3)
C19 0.079(5) 0.185(8) 0.079(5) 0.020(5) -0.016(4) -0.043(5)
C20 0.056(4) 0.154(6) 0.104(5) -0.022(5) -0.016(4) -0.014(4)
C21 0.065(4) 0.074(3) 0.116(5) -0.007(3) 0.031(3) -0.007(3)
C22 0.059(3) 0.087(4) 0.078(4) 0.002(3) 0.016(3) 0.001(3)
C96 0.035(2) 0.0322(19) 0.046(2) -0.0003(16) 0.0068(17) 0.0112(17)
C97 0.038(2) 0.036(2) 0.040(2) 0.0038(17) 0.0110(17) -0.0143(18)
C98 0.042(2) 0.040(2) 0.037(2) 0.0032(17) 0.0137(17) -0.0146(18)
C99 0.034(2) 0.0360(19) 0.038(2) 0.0096(16) 0.0099(17) 0.0150(16)

loop_
_atom_type_symbol
_atom_type_description
_atom_type_scat_dispersion_real
_atom_type_scat_dispersion_imag
_atom_type_scat_source
C C 0.0033 0.0016 'International Tables Vol C Tables 4.2.6.8 and 6.1.1.4'
H H 0.0000 0.0000 'International Tables Vol C Tables 4.2.6.8 and 6.1.1.4'
N N 0.0061 0.0033 'International Tables Vol C Tables 4.2.6.8 and 6.1.1.4'
Co Co 0.3494 0.9721 'International Tables Vol C Tables 4.2.6.8 and 6.1.1.4'

loop_
_geom_angle_atom_site_label_1
_geom_angle_atom_site_label_2
_geom_angle_atom_site_label_3
_geom_angle
_geom_angle_site_symmetry_1
_geom_angle_site_symmetry_3
N94 Co1 N99 177.63(9) . .
N94 Co1 N97 90.78(13) . .
N99 Co1 N97 91.36(12) . .
N94 Co1 N96 91.06(13) . .
N99 Co1 N96 86.82(12) . .
N97 Co1 N96 177.88(9) . .
N94 Co1 N1 87.78(11) . .
N99 Co1 N1 91.19(11) . .
N97 Co1 N1 90.11(11) . .
N96 Co1 N1 91.02(11) . .
N94 Co1 N3 90.46(12) . .
N99 Co1 N3 90.63(11) . .
N97 Co1 N3 88.24(11) . .
N96 Co1 N3 90.69(11) . .
N1 Co1 N3 177.58(9) . .
C3 N1 C1 105.5(3) . .
C3 N1 Co1 135.0(3) . .
C1 N1 Co1 119.4(2) . .
C2 N2 C3 107.7(3) . .
C2 N2 C5 125.5(3) . .
C3 N2 C5 126.6(3) . .
C14 N3 C12 105.6(3) . .
C14 N3 Co1 133.4(2) . .
C12 N3 Co1 120.6(2) . .
C14 N4 C13 107.1(3) . .
C14 N4 C16 127.2(4) . .
C13 N4 C16 125.5(4) . .
C96 N94 Co1 169.7(3) . .
C96 N95 C97 124.3(4) 2 .
C97 N96 Co1 160.2(3) . .
C98 N97 Co1 160.8(3) . .
C99 N99 Co1 169.3(3) . .
C98 N98 C99 125.2(3) 2_455 .
C2 C1 N1 110.3(3) . .
C1 C2 N2 106.2(3) . .
N1 C3 N2 110.3(3) . .
N1 C3 C4 127.0(3) . .
N2 C3 C4 122.7(3) . .
N2 C5 C6 112.1(4) . .
C7 C6 C11 116.5(5) . .
C7 C6 C5 121.5(4) . .
C11 C6 C5 121.7(4) . .
C6 C7 C8 122.1(5) . .
C9 C8 C7 121.2(5) . .
C8 C9 C10 118.9(6) . .
C9 C10 C11 119.8(6) . .
C6 C11 C10 121.4(5) . .
C13 C12 N3 109.0(4) . .
C12 C13 N4 107.3(4) . .
N3 C14 N4 111.0(3) . .
N3 C14 C15 126.8(3) . .
N4 C14 C15 122.2(3) . .
N4 C16 C17 113.1(4) . .
C18 C17 C22 115.8(5) . .
C18 C17 C16 120.7(5) . .
C22 C17 C16 122.7(4) . .
C17 C18 C19 121.9(6) . .
C20 C19 C18 121.0(6) . .
C19 C20 C21 120.9(7) . .
C20 C21 C22 118.7(6) . .
C21 C22 C17 120.3(5) . .
N94 C96 N95 170.0(4) . 2_545
N96 C97 N95 169.8(4) . .
N97 C98 N98 172.4(4) . 2_445
N99 C99 N98 171.6(4) . .

loop_
_geom_bond_atom_site_label_1
_geom_bond_atom_site_label_2
_geom_bond_distance
_geom_bond_site_symmetry_2
Co1 N94 2.127(3) .
Co1 N99 2.145(3) .
Co1 N97 2.152(3) .
Co1 N96 2.153(3) .
Co1 N1 2.156(3) .
Co1 N3 2.163(3) .
N1 C3 1.321(5) .
N1 C1 1.384(4) .
N2 C2 1.364(5) .
N2 C3 1.365(5) .
N2 C5 1.461(5) .
N3 C14 1.326(5) .
N3 C12 1.372(5) .
N4 C14 1.337(5) .
N4 C13 1.357(5) .
N4 C16 1.471(5) .
N94 C96 1.129(4) .
N95 C96 1.298(5) 2
N95 C97 1.309(5) .
N96 C97 1.135(4) .
N97 C98 1.150(4) .
N99 C99 1.142(4) .
N98 C98 1.295(5) 2_455
N98 C99 1.300(5) .
C1 C2 1.342(5) .
C3 C4 1.490(5) .
C5 C6 1.506(6) .
C6 C7 1.335(6) .
C6 C11 1.378(7) .
C7 C8 1.390(8) .
C8 C9 1.321(9) .
C9 C10 1.363(8) .
C10 C11 1.389(8) .
C12 C13 1.344(6) .
C14 C15 1.500(5) .
C16 C17 1.518(6) .
C17 C18 1.329(6) .
C17 C22 1.413(7) .
C18 C19 1.389(8) .
C19 C20 1.301(9) .
C20 C21 1.342(8) .
C21 C22 1.405(7) .
C96 N95 1.298(5) 2_545
C98 N98 1.295(5) 2_445

loop_
_geom_hbond_atom_site_label_D
_geom_hbond_atom_site_label_H
_geom_hbond_atom_site_label_A
_geom_hbond_distance_DH
_geom_hbond_distance_HA
_geom_hbond_distance_DA
_geom_hbond_angle_DHA
C15 H15C N94 0.96 2.55 3.292(5) 133.9
